data_1507229
loop_
_publ_author_name
'Wolak, J. E.'
'Knutson, J.'
'Martin, J. D.'
'Boyle, P.'
'Sargent, Andrew L.'
'White, Jeffery L.'

_publ_section_title
;
 Dynamic Disorder and Conformer Exchange in the Crystalline Monomer of
 Polycarbonate
;
_journal_issue 48
_journal_name_full 'The Journal of Physical Chemistry B'
_journal_page_first 13293
_journal_paper_doi 10.1021/jp036527q
_journal_volume 107
_journal_year 2003
_chemical_formula_moiety 'C15 H16 O2 '
_chemical_formula_sum 'C15 H16 O2'
_chemical_formula_weight 228.29
_chemical_name_systematic ?
_space_group_IT_number 14
_symmetry_cell_setting monoclinic
_symmetry_space_group_name_Hall '-P 2yn'
_symmetry_space_group_name_H-M 'P 1 21/n 1'
_cell_angle_alpha 90.0
_cell_angle_beta 100.700(12)
_cell_angle_gamma 90.0
_cell_formula_units_Z 12
_cell_length_a 17.950(2)
_cell_length_b 18.879(3)
_cell_length_c 11.2281(13)
_cell_measurement_reflns_used 25
_cell_measurement_temperature 213
_cell_measurement_theta_max 19.00
_cell_measurement_theta_min 15.00
_cell_volume 3738.8(9)
_computing_cell_refinement 'Nonius CAD4 Argus'
_computing_data_collection 'Nonius CAD4 Argus'
_computing_data_reduction 'NRCVAX DATRD2'
_computing_molecular_graphics NRCVAX
_computing_publication_material 'NRCVAX TABLES Jan 94 Version'
_computing_structure_refinement 'NRCVAX LSTSQ'
_computing_structure_solution SIR92
_diffrn_ambient_temperature 213
_diffrn_measurement_device 'Nonius CAD-4    '
_diffrn_measurement_method 'Omega scan b/P/b        '
_diffrn_radiation_monochromator graphite
_diffrn_radiation_source 'xray tube'
_diffrn_radiation_type 'Molybdenum K\a'
_diffrn_radiation_wavelength .71073
_diffrn_reflns_av_R_equivalents .000
_diffrn_reflns_limit_h_max 20
_diffrn_reflns_limit_h_min -21
_diffrn_reflns_limit_k_max 22
_diffrn_reflns_limit_k_min 0
_diffrn_reflns_limit_l_max 13
_diffrn_reflns_limit_l_min 0
_diffrn_reflns_number 6504
_diffrn_reflns_theta_max 25.00
_diffrn_reflns_theta_min 1.20
_diffrn_standards_decay_% 1.4
_diffrn_standards_interval_time 80
_diffrn_standards_number 3
_exptl_absorpt_coefficient_mu .08
_exptl_absorpt_correction_type none
_exptl_crystal_colour colorless
_exptl_crystal_density_diffrn 1.217
_exptl_crystal_description prism
_exptl_crystal_F_000 1464.85
_exptl_crystal_size_max .80
_exptl_crystal_size_mid .30
_exptl_crystal_size_min .20
_refine_diff_density_max .23
_refine_diff_density_min -.23
_refine_ls_extinction_coef 0.93(15)
_refine_ls_extinction_method Larson
_refine_ls_goodness_of_fit_obs 1.51
_refine_ls_hydrogen_treatment mixed
_refine_ls_matrix_type full
_refine_ls_number_parameters 485
_refine_ls_number_reflns 4009
_refine_ls_R_factor_all .116
_refine_ls_R_factor_obs .055
_refine_ls_shift/esd_max .000
_refine_ls_structure_factor_coef F
_refine_ls_weighting_details '1/(\s^2^(F)+ .0005F^2^) '
_refine_ls_weighting_scheme sigma
_refine_ls_wR_factor_all .058
_refine_ls_wR_factor_obs .056
_reflns_number_observed 4019
_reflns_number_total 6504
_reflns_observed_criterion 'Inet > 1.0\s(Inet)'
_cod_data_source_file jp036527qsi20030930_023135.cif
_cod_data_source_block BPA
_cod_depositor_comments
;
The following automatic conversions were performed:

'_symmetry_cell_setting' value 'Monoclinic' changed to 'monoclinic'
according to /home/saulius/struct/CIF-dictionaries/cif_core.dic
dictionary named 'cif_core.dic' version 2.4.1 from 2010-06-29.

Automatic conversion script
Id: cif_fix_values 1715 2011-07-08 13:25:40Z adriana 
;
_cod_original_cell_volume 3738.8(8)
_cod_original_sg_symbol_H-M 'P 21/n'
_cod_original_formula_sum 'C15 H16 O2 '
_cod_database_code 1507229

loop_
_symmetry_equiv_pos_as_xyz
x,y,z
-x,-y,-z
1/2-x,1/2+y,1/2-z
1/2+x,1/2-y,1/2+z

loop_
_atom_site_label
_atom_site_fract_x
_atom_site_fract_y
_atom_site_fract_z
_atom_site_U_iso_or_equiv
_atom_site_adp_type
_atom_site_type_symbol
C1a .46138(15) .12988(15) .6827(2) .0312(15) Uani C
C2a .43357(16) .19871(15) .6827(2) .0327(16) Uani C
C3a .40018(16) .23244(15) .5768(2) .0335(16) Uani C
C4a .39455(15) .19734(15) .4676(2) .0305(16) Uani C
C5a .42094(16) .12948(16) .4642(2) .0342(16) Uani C
C6a .45381(16) .09563(15) .5718(3) .0343(16) Uani C
O1a .36225(12) .23373(12) .36285(18) .0405(12) Uani O
C1a' .45634(16) .10866(15) .9022(2) .0310(16) Uani C
C2a' .38373(17) .08053(16) .8873(2) .0356(17) Uani C
C3a' .33839(16) .08847(16) .9744(2) .0359(17) Uani C
C4a' .36694(17) .12515(15) 1.0800(2) .0334(17) Uani C
C5a' .43798(18) .15382(16) 1.0982(2) .0391(19) Uani C
C6a' .48249(17) .14549(16) 1.0083(3) .0395(17) Uani C
O1a' .32360(14) .13367(12) 1.17022(17) .0430(14) Uani O
C7a .50274(16) .09696(16) .8022(3) .0364(17) Uani C
C8a .58078(18) .1328(2) .8322(3) .056(2) Uani C
C9a .5156(2) .01702(19) .7915(3) .056(2) Uani C
C1b .26521(17) .86530(15) .6497(2) .0344(16) Uani C
C2b .18742(18) .87455(18) .6301(3) .0429(19) Uani C
C3b .15068(17) .90280(18) .7186(3) .044(2) Uani C
C4b .19384(18) .92261(16) .8288(2) .0371(18) Uani C
C5b .27052(18) .91493(16) .8495(3) .0417(19) Uani C
C6b .30630(17) .88602(16) .7604(3) .0382(17) Uani C
O1b .16092(15) .95166(13) .92082(18) .0484(15) Uani O
C1b' .28018(16) .87776(15) .4337(3) .0336(16) Uani C
C2b' .29573(18) .94980(17) .4417(3) .0397(18) Uani C
C3b' .27708(19) .99482(16) .3438(3) .0421(19) Uani C
C4b' .24178(17) .96773(16) .2326(3) .0352(17) Uani C
C5b' .22627(16) .89663(17) .2206(3) .0386(18) Uani C
C6b' .24539(17) .85228(16) .3210(3) .0383(17) Uani C
O1b' .22451(14) 1.01550(13) .1374(2) .0475(14) Uani O
C7b .30137(17) .83149(16) .5475(3) .0363(16) Uani C
C8b .2699(2) .75592(17) .5270(3) .053(2) Uani C
C9b .38767(19) .82761(19) .5822(3) .052(2) Uani C
C1c .62306(16) .37882(15) -.0651(2) .0308(15) Uani C
C2c .58687(17) .44419(16) -.0774(3) .0361(18) Uani C
C3c .54575(18) .46705(16) -.1874(3) .0396(18) Uani C
C4c .53958(17) .42366(17) -.2879(2) .0363(18) Uani C
C5c .57654(18) .35997(17) -.2798(3) .0404(18) Uani C
C6c .61867(17) .33758(16) -.1689(3) .0376(17) Uani C
O1c .49350(13) .44720(14) -.39407(19) .0488(14) Uani O
C1c' .61012(16) .35929(14) .1514(2) .0289(15) Uani C
C2c' .53782(16) .33189(16) .1211(2) .0344(16) Uani C
C3c' .48816(16) .33003(16) .2043(2) .0341(16) Uani C
C4c' .51323(16) .35601(15) .3194(2) .0325(16) Uani C
C5c' .58378(17) .38524(16) .3520(2) .0350(18) Uani C
C6c' .63240(15) .38689(15) .2667(2) .0332(17) Uani C
O1c' .46728(13) .35434(12) .40695(18) .0445(13) Uani O
C7c .66501(15) .35468(15) .0606(2) .0303(16) Uani C
C8c .73518(17) .40115(17) .0999(3) .0426(19) Uani C
C9c .69151(17) .27744(16) .0603(3) .0404(17) Uani C
H1a .344(2) .203(2) .303(4) .090(15) Uiso H
H2a .439 .224 .758 .0431 Uiso H
H3a .380 .279 .581 .0443 Uiso H
H5a .415 .104 .389 .0449 Uiso H
H6a .471 .048 .565 .0451 Uiso H
H1a' .282(2) .1013(19) 1.150(3) .073(13) Uiso H
H2a' .361 .056 .815 .0449 Uiso H
H3a' .289 .068 .959 .0458 Uiso H
H5a' .460 .180 1.169 .0487 Uiso H
H6a' .533 .165 1.027 .0494 Uiso H
H8aa .614 .113 .901 .0661 Uiso H
H8ab .575 .183 .844 .0661 Uiso H
H8ac .609 .126 .768 .0661 Uiso H
H9aa .543 .003 .870 .0664 Uiso H
H9ab .469 -.008 .765 .0664 Uiso H
H9ac .553 .008 .742 .0664 Uiso H
H1b .111(2) .9548(19) .901(3) .068(13) Uiso H
H2b .156 .859 .556 .0527 Uiso H
H3b .097 .913 .698 .0544 Uiso H
H5b .303 .925 .926 .0500 Uiso H
H6b .360 .880 .781 .0471 Uiso H
H1b' .2020(19) .9934(18) .077(3) .057(12) Uiso H
H2b' .321 .971 .516 .0501 Uiso H
H3b' .286 1.045 .350 .0532 Uiso H
H5b' .201 .876 .146 .0489 Uiso H
H6b' .231 .803 .312 .0485 Uiso H
H8ba .216 .760 .497 .0625 Uiso H
H8bb .294 .731 .470 .0625 Uiso H
H8bc .287 .731 .601 .0625 Uiso H
H9ba .405 .797 .650 .0621 Uiso H
H9bb .406 .803 .518 .0621 Uiso H
H9bc .410 .873 .603 .0621 Uiso H
H1c .4917(19) .4119(17) -.449(3) .061(11) Uiso H
H2c .590 .474 -.007 .0468 Uiso H
H3c .517 .510 -.194 .0502 Uiso H
H5c .572 .329 -.348 .0516 Uiso H
H6c .645 .293 -.168 .0486 Uiso H
H1c' .426(2) .324(2) .375(3) .083(14) Uiso H
H2c' .519 .312 .043 .0448 Uiso H
H3c' .438 .311 .175 .0442 Uiso H
H5c' .602 .403 .432 .0453 Uiso H
H6c' .680 .410 .295 .0432 Uiso H
H8ca .721 .449 .110 .0532 Uiso H
H8cb .767 .387 .174 .0532 Uiso H
H8cc .766 .396 .039 .0532 Uiso H
H9ca .719 .264 .138 .0507 Uiso H
H9cb .650 .246 .033 .0507 Uiso H
H9cc .729 .268 .011 .0507 Uiso H

loop_
_atom_site_aniso_label
_atom_site_aniso_U_11
_atom_site_aniso_U_22
_atom_site_aniso_U_33
_atom_site_aniso_U_12
_atom_site_aniso_U_13
_atom_site_aniso_U_23
_atom_site_aniso_type_symbol
C1a .0317(17) .0332(18) .0305(16) -.0031(14) .0106(13) .0033(13) C
C2a .0399(18) .0342(18) .0252(15) -.0030(14) .0092(13) -.0020(13) C
C3a .0425(18) .0317(17) .0286(16) .0018(14) .0127(14) .0027(13) C
C4a .0317(17) .0366(18) .0253(16) -.0006(14) .0110(13) .0063(13) C
C5a .0393(18) .0409(19) .0245(16) .0030(15) .0112(13) -.0023(13) C
C6a .0372(18) .0322(17) .0358(17) .0043(14) .0127(14) -.0029(14) C
O1a .0510(14) .0475(14) .0235(12) .0036(11) .0079(10) .0085(11) O
C1a' .0380(17) .0323(17) .0221(15) .0018(14) .0041(13) .0069(13) C
C2a' .0415(19) .0434(19) .0199(15) .0003(15) .0005(13) .0024(13) C
C3a' .0356(18) .0469(19) .0249(16) -.0025(15) .0047(13) .0049(14) C
C4a' .0435(19) .0361(18) .0214(15) .0035(15) .0078(13) .0041(13) C
C5a' .051(2) .0375(19) .0273(17) -.0044(16) .0037(15) -.0039(14) C
C6a' .0437(20) .0407(19) .0337(18) -.0079(15) .0057(15) .0031(14) C
O1a' .0597(16) .0490(14) .0232(11) -.0003(13) .0151(11) .0014(10) O
C7a .0349(18) .0436(19) .0304(17) .0058(15) .0052(13) .0045(14) C
C8a .0350(19) .093(3) .0401(20) .0041(19) .0053(15) .0108(19) C
C9a .069(2) .053(2) .047(2) .0297(19) .0164(18) .0143(17) C
C1b .0392(19) .0326(17) .0316(17) -.0028(14) .0072(14) .0060(13) C
C2b .0399(20) .060(2) .0282(17) -.0078(17) .0045(14) -.0061(15) C
C3b .0368(18) .068(2) .0287(17) -.0028(17) .0063(14) -.0010(16) C
C4b .049(2) .0404(19) .0229(16) -.0033(15) .0081(14) .0046(14) C
C5b .048(2) .044(2) .0276(17) .0020(16) -.0062(14) .0002(15) C
C6b .0374(18) .0399(18) .0339(18) .0004(15) -.0019(14) .0038(15) C
O1b .0543(17) .0654(16) .0258(12) .0040(13) .0087(11) -.0030(11) O
C1b' .0331(17) .0351(18) .0356(18) -.0031(14) .0147(13) -.0056(14) C
C2b' .053(2) .0400(19) .0269(17) -.0072(16) .0103(14) -.0054(14) C
C3b' .063(2) .0358(18) .0309(18) -.0067(16) .0174(16) -.0044(14) C
C4b' .0391(18) .0433(20) .0279(17) -.0008(15) .0180(14) .0007(14) C
C5b' .0388(18) .048(2) .0296(17) -.0051(15) .0090(14) -.0082(15) C
C6b' .0370(18) .0384(18) .0400(18) -.0057(15) .0081(14) -.0062(15) C
O1b' .0621(16) .0545(15) .0280(13) -.0076(13) .0139(11) .0019(12) O
C7b .0387(18) .0359(18) .0345(17) .0024(15) .0070(14) -.0022(14) C
C8b .069(2) .038(2) .051(2) .0046(18) .0083(18) .0039(16) C
C9b .048(2) .060(2) .048(2) .0095(18) .0073(16) -.0063(18) C
C1c .0335(17) .0354(17) .0267(16) -.0043(14) .0142(13) .0031(13) C
C2c .0435(19) .0366(18) .0304(17) -.0002(15) .0121(14) -.0012(14) C
C3c .0485(20) .0385(19) .0337(18) .0052(15) .0125(15) .0043(14) C
C4c .0404(18) .047(2) .0237(16) -.0010(15) .0111(14) .0047(14) C
C5c .049(2) .048(2) .0285(17) .0025(16) .0172(15) -.0035(15) C
C6c .0461(19) .0383(18) .0314(17) .0039(15) .0145(14) .0016(14) C
O1c .0582(15) .0675(16) .0218(12) .0115(13) .0100(11) .0036(12) O
C1c' .0322(17) .0302(16) .0240(15) -.0011(13) .0051(12) .0047(13) C
C2c' .0368(18) .0446(19) .0231(15) -.0063(15) .0088(13) -.0015(13) C
C3c' .0328(17) .0406(18) .0292(16) -.0074(14) .0070(13) .0022(14) C
C4c' .0383(18) .0335(17) .0292(16) -.0002(14) .0150(14) .0042(13) C
C5c' .0464(19) .0391(18) .0203(15) -.0016(15) .0079(13) -.0025(13) C
C6c' .0291(16) .0400(18) .0304(17) -.0073(14) .0055(13) -.0003(13) C
O1c' .0536(15) .0554(15) .0310(12) -.0088(12) .0244(11) -.0010(11) O
C7c .0306(16) .0369(17) .0259(15) -.0005(13) .0120(13) .0011(13) C
C8c .0365(19) .056(2) .0372(18) -.0044(16) .0114(14) .0019(15) C
C9c .0400(18) .047(2) .0351(17) .0088(15) .0094(14) .0063(15) C

loop_
_atom_type_symbol
_atom_type_scat_dispersion_real
_atom_type_scat_dispersion_imag
_atom_type_scat_source
C .003 .002 'International Tables Vol. IV Table 2.2B'
H .000 .000 'International Tables Vol. IV Table 2.2B'
O .011 .006 'International Tables Vol. IV Table 2.2B'

loop_
_geom_angle_atom_site_label_1
_geom_angle_atom_site_label_2
_geom_angle_atom_site_label_3
_geom_angle
C2a C1a C6a 117.4(2)
C2a C1a C7a 119.5(2)
C6a C1a C7a 123.1(3)
C1a C2a C3a 121.8(3)
C1a C2a H2a 119.2(3)
C3a C2a H2a 118.9(3)
C2a C3a C4a 119.4(3)
C2a C3a H3a 119.3(3)
C4a C3a H3a 121.3(3)
C3a C4a C5a 120.3(3)
C3a C4a O1a 117.6(3)
C5a C4a O1a 122.1(2)
C4a C5a C6a 119.8(3)
C4a C5a H5a 121.0(3)
C6a C5a H5a 119.1(3)
C1a C6a C5a 121.2(3)
C1a C6a H6a 122.1(3)
C5a C6a H6a 116.7(3)
C4a O1a H1a 110(2)
C2a' C1a' C6a' 117.2(3)
C2a' C1a' C7a 118.8(2)
C6a' C1a' C7a 124.0(3)
C1a' C2a' C3a' 122.2(3)
C1a' C2a' H2a' 122.3(3)
C3a' C2a' H2a' 115.6(3)
C2a' C3a' C4a' 118.9(3)
C2a' C3a' H3a' 118.4(3)
C4a' C3a' H3a' 122.7(3)
C3a' C4a' C5a' 120.8(3)
C3a' C4a' O1a' 120.7(3)
C5a' C4a' O1a' 118.4(3)
C4a' C5a' C6a' 119.2(3)
C4a' C5a' H5a' 123.9(3)
C6a' C5a' H5a' 117.0(3)
C1a' C6a' C5a' 121.8(3)
C1a' C6a' H6a' 122.2(3)
C5a' C6a' H6a' 116.0(3)
C4a' O1a' H1a' 105(2)
C1a C7a C1a' 109.9(2)
C1a C7a C8a 106.6(2)
C1a C7a C9a 112.6(2)
C1a' C7a C8a 111.9(2)
C1a' C7a C9a 108.0(2)
C8a C7a C9a 107.9(3)
C7a C8a H8aa 114.6(3)
C7a C8a H8ab 109.9(3)
C7a C8a H8ac 111.0(3)
H8aa C8a H8ab 109.6(3)
H8aa C8a H8ac 102.3(3)
H8ab C8a H8ac 109.2(3)
C7a C9a H9aa 105.0(3)
C7a C9a H9ab 112.3(3)
C7a C9a H9ac 110.7(3)
H9aa C9a H9ab 113.7(4)
H9aa C9a H9ac 101.4(3)
H9ab C9a H9ac 113.0(4)
C2b C1b C6b 117.5(3)
C2b C1b C7b 118.8(2)
C6b C1b C7b 123.7(3)
C1b C2b C3b 122.1(3)
C1b C2b H2b 121.4(3)
C3b C2b H2b 116.4(3)
C2b C3b C4b 118.6(3)
C2b C3b H3b 119.4(3)
C4b C3b H3b 121.6(3)
C3b C4b C5b 120.3(3)
C3b C4b O1b 121.7(3)
C5b C4b O1b 118.0(3)
C4b C5b C6b 120.3(3)
C4b C5b H5b 123.8(3)
C6b C5b H5b 115.7(3)
C1b C6b C5b 121.1(3)
C1b C6b H6b 121.8(3)
C5b C6b H6b 117.1(3)
C4b O1b H1b 112(2)
C2b' C1b' C6b' 116.7(3)
C2b' C1b' C7b 119.2(2)
C6b' C1b' C7b 124.1(3)
C1b' C2b' C3b' 122.4(3)
C1b' C2b' H2b' 121.0(3)
C3b' C2b' H2b' 116.6(3)
C2b' C3b' C4b' 119.5(3)
C2b' C3b' H3b' 122.3(3)
C4b' C3b' H3b' 118.2(3)
C3b' C4b' C5b' 119.9(3)
C3b' C4b' O1b' 116.9(3)
C5b' C4b' O1b' 123.2(3)
C4b' C5b' C6b' 119.5(3)
C4b' C5b' H5b' 122.1(3)
C6b' C5b' H5b' 118.3(3)
C1b' C6b' C5b' 122.0(3)
C1b' C6b' H6b' 119.8(3)
C5b' C6b' H6b' 118.1(3)
C4b' O1b' H1b' 107(2)
C1b C7b C1b' 107.9(2)
C1b C7b C8b 107.5(2)
C1b C7b C9b 112.0(2)
C1b' C7b C8b 112.1(2)
C1b' C7b C9b 108.8(2)
C8b C7b C9b 108.7(3)
C7b C8b H8ba 107.6(3)
C7b C8b H8bb 110.7(3)
C7b C8b H8bc 106.2(3)
H8ba C8b H8bb 110.6(3)
H8ba C8b H8bc 118.5(4)
H8bb C8b H8bc 103.2(3)
C7b C9b H9ba 113.5(3)
C7b C9b H9bb 107.5(3)
C7b C9b H9bc 112.5(3)
H9ba C9b H9bb 102.1(3)
H9ba C9b H9bc 106.0(3)
H9bb C9b H9bc 115.0(4)
C2c C1c C6c 117.4(3)
C2c C1c C7c 119.6(2)
C6c C1c C7c 123.0(3)
C1c C2c C3c 121.8(3)
C1c C2c H2c 118.7(3)
C3c C2c H2c 119.5(3)
C2c C3c C4c 119.5(3)
C2c C3c H3c 121.4(3)
C4c C3c H3c 118.9(3)
C3c C4c C5c 120.2(3)
C3c C4c O1c 117.1(3)
C5c C4c O1c 122.7(3)
C4c C5c C6c 120.0(3)
C4c C5c H5c 121.5(3)
C6c C5c H5c 118.4(3)
C1c C6c C5c 121.0(3)
C1c C6c H6c 122.1(3)
C5c C6c H6c 117.0(3)
C4c O1c H1c 106(2)
C2c' C1c' C6c' 117.8(2)
C2c' C1c' C7c 120.1(2)
C6c' C1c' C7c 122.0(2)
C1c' C2c' C3c' 121.9(2)
C1c' C2c' H2c' 121.6(3)
C3c' C2c' H2c' 116.4(3)
C2c' C3c' C4c' 118.5(3)
C2c' C3c' H3c' 116.7(3)
C4c' C3c' H3c' 124.7(3)
C3c' C4c' C5c' 121.3(2)
C3c' C4c' O1c' 121.3(3)
C5c' C4c' O1c' 117.4(2)
C4c' C5c' C6c' 119.1(2)
C4c' C5c' H5c' 121.7(3)
C6c' C5c' H5c' 119.1(3)
C1c' C6c' C5c' 121.3(3)
C1c' C6c' H6c' 124.7(3)
C5c' C6c' H6c' 114.0(3)
C4c' O1c' H1c' 105(2)
C1c C7c C1c' 109.0(2)
C1c C7c C8c 109.3(2)
C1c C7c C9c 112.2(2)
C1c' C7c C8c 111.6(2)
C1c' C7c C9c 106.9(2)
C8c C7c C9c 107.8(2)
C7c C8c H8ca 110.6(3)
C7c C8c H8cb 114.7(3)
C7c C8c H8cc 106.8(3)
H8ca C8c H8cb 107.3(3)
H8ca C8c H8cc 112.5(3)
H8cb C8c H8cc 104.8(3)
C7c C9c H9ca 111.2(3)
C7c C9c H9cb 111.5(3)
C7c C9c H9cc 115.2(3)
H9ca C9c H9cb 111.6(3)
H9ca C9c H9cc 100.5(3)
H9cb C9c H9cc 106.4(3)

loop_
_geom_bond_atom_site_label_1
_geom_bond_atom_site_label_2
_geom_bond_distance
C1a C2a 1.392(4)
C1a C6a 1.388(4)
C1a C7a 1.538(4)
C2a C3a 1.384(4)
C2a H2a .960(3)
C3a C4a 1.381(4)
C3a H3a .960(3)
C4a C5a 1.369(4)
C4a O1a 1.392(3)
C5a C6a 1.397(4)
C5a H5a .960(3)
C6a H6a .960(3)
O1a H1a .90(4)
C1a' C2a' 1.388(4)
C1a' C6a' 1.384(4)
C1a' C7a 1.534(4)
C2a' C3a' 1.392(4)
C2a' H2a' .960(3)
C3a' C4a' 1.386(4)
C3a' H3a' .960(3)
C4a' C5a' 1.365(4)
C4a' O1a' 1.397(3)
C5a' C6a' 1.407(4)
C5a' H5a' .960(3)
C6a' H6a' .960(3)
O1a' H1a' .96(4)
C7a C8a 1.536(5)
C7a C9a 1.535(5)
C8a H8aa .960(3)
C8a H8ab .960(4)
C8a H8ac .960(3)
C9a H9aa .960(3)
C9a H9ab .960(4)
C9a H9ac .960(3)
C1b C2b 1.384(4)
C1b C6b 1.380(4)
C1b C7b 1.556(4)
C2b C3b 1.396(4)
C2b H2b .960(3)
C3b C4b 1.383(4)
C3b H3b .960(3)
C4b C5b 1.360(5)
C4b O1b 1.394(4)
C5b C6b 1.396(4)
C5b H5b .960(3)
C6b H6b .960(3)
O1b H1b .89(4)
C1b' C2b' 1.388(4)
C1b' C6b' 1.389(4)
C1b' C7b 1.537(4)
C2b' C3b' 1.381(4)
C2b' H2b' .960(3)
C3b' C4b' 1.389(4)
C3b' H3b' .960(3)
C4b' C5b' 1.372(4)
C4b' O1b' 1.388(4)
C5b' C6b' 1.395(4)
C5b' H5b' .960(3)
C6b' H6b' .960(3)
O1b' H1b' .84(3)
C7b C8b 1.536(4)
C7b C9b 1.527(4)
C8b H8ba .960(4)
C8b H8bb .960(3)
C8b H8bc .960(3)
C9b H9ba .960(3)
C9b H9bb .960(3)
C9b H9bc .960(4)
C1c C2c 1.390(4)
C1c C6c 1.391(4)
C1c C7c 1.540(4)
C2c C3c 1.384(4)
C2c H2c .960(3)
C3c C4c 1.382(4)
C3c H3c .960(3)
C4c C5c 1.368(4)
C4c O1c 1.392(3)
C5c C6c 1.397(4)
C5c H5c .960(3)
C6c H6c .960(3)
O1c H1c .90(3)
C1c' C2c' 1.380(4)
C1c' C6c' 1.384(4)
C1c' C7c 1.547(4)
C2c' C3c' 1.406(4)
C2c' H2c' .960(3)
C3c' C4c' 1.378(4)
C3c' H3c' .960(3)
C4c' C5c' 1.368(4)
C4c' O1c' 1.396(3)
C5c' C6c' 1.411(4)
C5c' H5c' .960(3)
C6c' H6c' .960(3)
O1c' H1c' .95(4)
C7c C8c 1.531(4)
C7c C9c 1.534(4)
C8c H8ca .960(3)
C8c H8cb .960(3)
C8c H8cc .960(3)
C9c H9ca .960(3)
C9c H9cb .960(3)
C9c H9cc .960(3)
